data_7159716
loop_
_publ_author_name
'Shit, Sudip'
'Choudhury, Chinmayee'
'Saikia, Anil K.'

_publ_section_title
;
 Nitrile stabilized synthesis of pyrrolidine and piperidine derivatives
 <i>via</i> tandem alkynyl aza-Prins-Ritter reactions.
;
_journal_issue 3
_journal_name_full 'Organic &amp; biomolecular chemistry'
_journal_page_first 568
_journal_page_last 578
_journal_paper_doi 10.1039/d3ob01764h
_journal_volume 22
_journal_year 2024
_chemical_formula_sum 'C29 H29 N3 O3 S'
_chemical_formula_weight 499.61
_space_group_crystal_system monoclinic
_space_group_IT_number 14
_space_group_name_Hall '-P 2yn'
_space_group_name_H-M_alt 'P 1 21/n 1'
_atom_sites_solution_hydrogens mixed
_audit_creation_method SHELXL-2018/3
_audit_update_record
;
2023-08-07 deposited with the CCDC.	2023-12-14 downloaded from the CCDC.
;
_cell_angle_alpha 90
_cell_angle_beta 108.847(3)
_cell_angle_gamma 90
_cell_formula_units_Z 8
_cell_length_a 22.290(2)
_cell_length_b 11.2327(11)
_cell_length_c 22.560(2)
_cell_measurement_reflns_used 9960
_cell_measurement_temperature 297(2)
_cell_measurement_theta_max 22.50
_cell_measurement_theta_min 2.23
_cell_volume 5345.7(9)
_computing_structure_refinement 'SHELXL-2018/3 (Sheldrick, 2018)'
_computing_structure_solution 'SHELXT 2018/2 (Sheldrick, 2018)'
_diffrn_ambient_temperature 297(2)
_diffrn_measured_fraction_theta_full 0.992
_diffrn_measured_fraction_theta_max 0.992
_diffrn_measurement_device_type 'Bruker APEX-II CCD'
_diffrn_measurement_method '\f and \w scans'
_diffrn_radiation_type MoK\a
_diffrn_radiation_wavelength 0.71073
_diffrn_reflns_av_R_equivalents 0.0942
_diffrn_reflns_av_unetI/netI 0.0693
_diffrn_reflns_Laue_measured_fraction_full 0.992
_diffrn_reflns_Laue_measured_fraction_max 0.992
_diffrn_reflns_limit_h_max 26
_diffrn_reflns_limit_h_min -26
_diffrn_reflns_limit_k_max 13
_diffrn_reflns_limit_k_min -13
_diffrn_reflns_limit_l_max 26
_diffrn_reflns_limit_l_min -26
_diffrn_reflns_number 123310
_diffrn_reflns_point_group_measured_fraction_full 0.992
_diffrn_reflns_point_group_measured_fraction_max 0.992
_diffrn_reflns_theta_full 24.865
_diffrn_reflns_theta_max 24.865
_diffrn_reflns_theta_min 1.561
_exptl_absorpt_coefficient_mu 0.156
_exptl_absorpt_correction_type none
_exptl_crystal_density_diffrn 1.242
_exptl_crystal_description P2(1)/n'
_exptl_crystal_F_000 2112
_refine_diff_density_max 1.384
_refine_diff_density_min -0.396
_refine_diff_density_rms 0.058
_refine_ls_extinction_coef 0.0021(4)
_refine_ls_extinction_expression Fc^*^=kFc[1+0.001xFc^2^\l^3^/sin(2\q)]^-1/4^
_refine_ls_extinction_method 'SHELXL-2018/3 (Sheldrick 2018)'
_refine_ls_goodness_of_fit_ref 1.016
_refine_ls_hydrogen_treatment mixed
_refine_ls_matrix_type full
_refine_ls_number_parameters 662
_refine_ls_number_reflns 9209
_refine_ls_number_restraints 0
_refine_ls_restrained_S_all 1.016
_refine_ls_R_factor_all 0.1221
_refine_ls_R_factor_gt 0.0701
_refine_ls_shift/su_max 0.001
_refine_ls_shift/su_mean 0.000
_refine_ls_structure_factor_coef Fsqd
_refine_ls_weighting_details 'w=1/[\s^2^(Fo^2^)+(0.0926P)^2^+5.4443P] where P=(Fo^2^+2Fc^2^)/3'
_refine_ls_weighting_scheme calc
_refine_ls_wR_factor_gt 0.1815
_refine_ls_wR_factor_ref 0.2074
_reflns_Friedel_coverage 0.000
_reflns_number_gt 5599
_reflns_number_total 9209
_reflns_threshold_expression 'I > 2\s(I)'
_cod_data_source_file d3ob01764h3.cif
_cod_data_source_block D_29_D_0m_a
_cod_depositor_comments 'Adding full bibliography for 7159716.cif.'
_cod_original_sg_symbol_H-M 'P 21/n'
_cod_database_code 7159716
_shelx_shelxl_version_number 2018/3
_shelx_space_group_comment
;
The symmetry employed for this shelxl refinement is uniquely defined
by the following loop, which should always be used as a source of
symmetry information in preference to the above space-group names.
They are only intended as comments.
;

loop_
_space_group_symop_operation_xyz
'x, y, z'
'-x+1/2, y+1/2, -z+1/2'
'-x, -y, -z'
'x-1/2, -y-1/2, z-1/2'

loop_
_atom_site_label
_atom_site_type_symbol
_atom_site_fract_x
_atom_site_fract_y
_atom_site_fract_z
_atom_site_U_iso_or_equiv
_atom_site_adp_type
_atom_site_occupancy
_atom_site_site_symmetry_order
_atom_site_calc_flag
_atom_site_refinement_flags_posn
_atom_site_refinement_flags_adp
_atom_site_refinement_flags_occupancy
_atom_site_disorder_assembly
_atom_site_disorder_group
S001 S 0.78656(5) 0.23160(10) 0.63021(5) 0.0512(3) Uani 1 1 d . . . . .
S002 S 0.63131(5) 0.02475(9) 0.28101(5) 0.0488(3) Uani 1 1 d . . . . .
O003 O 0.80849(14) 0.1277(3) 0.66826(13) 0.0661(8) Uani 1 1 d . . . . .
O004 O 0.59983(14) 0.0777(3) 0.32019(13) 0.0655(8) Uani 1 1 d . . . . .
O005 O 0.67135(13) -0.0771(2) 0.30261(13) 0.0619(8) Uani 1 1 d . . . . .
O006 O 0.82620(13) 0.2888(3) 0.60045(13) 0.0643(8) Uani 1 1 d . . . . .
O007 O 0.63494(15) 0.3612(3) 0.00922(13) 0.0677(8) Uani 1 1 d . . . . .
N8 N 0.69735(17) 0.3769(3) 0.10985(16) 0.0473(9) Uani 1 1 d . . . . .
N009 N 0.67600(14) 0.1255(3) 0.26557(14) 0.0443(8) Uani 1 1 d . . . . .
N00A N 0.76993(15) 0.3286(3) 0.67584(14) 0.0483(8) Uani 1 1 d . . . . .
N00B N 0.61429(14) 0.5817(3) 0.70270(15) 0.0543(9) Uani 1 1 d . . . . .
H13L H 0.638698 0.595072 0.740291 0.065 Uiso 1 1 calc R U . . .
C00C C 0.67925(17) 0.2708(3) 0.19316(17) 0.0412(9) Uani 1 1 d . . . . .
C00D C 0.65565(17) 0.3348(3) 0.14040(17) 0.0407(9) Uani 1 1 d . . . . .
C00E C 0.66251(18) 0.3383(3) 0.29156(18) 0.0464(10) Uani 1 1 d . . . . .
C00F C 0.64708(17) 0.2425(3) 0.24109(17) 0.0429(9) Uani 1 1 d . . . . .
H00F H 0.601156 0.234788 0.221110 0.051 Uiso 1 1 calc R U . . .
C00G C 0.58767(17) 0.3683(3) 0.11450(17) 0.0443(9) Uani 1 1 d . . . . .
C00H C 0.6848(2) 0.3923(4) 0.0475(2) 0.0520(10) Uani 1 1 d . . . . .
C00I C 0.69638(18) 0.4714(4) 0.68220(18) 0.0482(10) Uani 1 1 d . . . . .
C00J C 0.57261(17) -0.0136(3) 0.21008(18) 0.0450(9) Uani 1 1 d . . . . .
C00K C 0.74288(17) 0.2108(3) 0.21610(19) 0.0495(10) Uani 1 1 d . . . . .
H00A H 0.772514 0.255418 0.249781 0.059 Uiso 1 1 calc R U . . .
H14L H 0.760665 0.199886 0.182496 0.059 Uiso 1 1 calc R U . . .
C00L C 0.74286(17) 0.4447(3) 0.64760(18) 0.0460(10) Uani 1 1 d . . . . .
H00L H 0.720479 0.435410 0.602673 0.055 Uiso 1 1 calc R U . . .
O00M O 0.51302(16) 0.5754(5) 0.64213(18) 0.1201(16) Uani 1 1 d . . . . .
C00N C 0.51262(18) 0.0330(4) 0.1964(2) 0.0536(11) Uani 1 1 d . . . . .
H00N H 0.502673 0.081561 0.225289 0.064 Uiso 1 1 calc R U . . .
C00O C 0.56731(18) 0.4858(4) 0.10158(18) 0.0507(10) Uani 1 1 d . . . . .
C00P C 0.79283(19) 0.5414(4) 0.65881(19) 0.0491(10) Uani 1 1 d . . . . .
C00Q C 0.64409(18) 0.5382(4) 0.66008(18) 0.0489(10) Uani 1 1 d . . . . .
C00R C 0.71549(19) 0.1935(3) 0.57121(18) 0.0487(10) Uani 1 1 d . . . . .
C00S C 0.61670(18) 0.5733(4) 0.59377(19) 0.0540(11) Uani 1 1 d . . . . .
C00T C 0.72606(19) 0.0929(4) 0.2390(2) 0.0567(11) Uani 1 1 d . . . . .
H00C H 0.710432 0.036830 0.204785 0.068 Uiso 1 1 calc R U . . .
H00D H 0.762355 0.058474 0.270692 0.068 Uiso 1 1 calc R U . . .
C00U C 0.6012(2) 0.1404(4) 0.4807(2) 0.0595(12) Uani 1 1 d . . . . .
C00V C 0.7181(2) 0.4063(4) 0.74302(19) 0.0554(11) Uani 1 1 d . . . . .
H00E H 0.683587 0.393785 0.759750 0.066 Uiso 1 1 calc R U . . .
H00G H 0.752309 0.448028 0.773746 0.066 Uiso 1 1 calc R U . . .
C00W C 0.6258(2) 0.4385(4) 0.2824(2) 0.0577(11) Uani 1 1 d . . . . .
H00W H 0.590512 0.445367 0.246647 0.069 Uiso 1 1 calc R U . . .
C00X C 0.6993(2) 0.2449(4) 0.51247(18) 0.0560(11) Uani 1 1 d . . . . .
H00X H 0.726867 0.298441 0.503190 0.067 Uiso 1 1 calc R U . . .
C00Y C 0.6066(2) 0.6906(4) 0.57365(19) 0.0604(12) Uani 1 1 d . . . . .
C00Z C 0.5873(2) -0.0853(4) 0.1669(2) 0.0579(11) Uani 1 1 d . . . . .
H00Z H 0.627635 -0.118012 0.176104 0.070 Uiso 1 1 calc R U . . .
C010 C 0.7153(2) 0.3306(4) 0.34461(19) 0.0589(11) Uani 1 1 d . . . . .
H010 H 0.740601 0.262763 0.351805 0.071 Uiso 1 1 calc R U . . .
C011 C 0.84245(19) 0.5506(4) 0.71413(19) 0.0539(11) Uani 1 1 d . . . . .
H011 H 0.846847 0.492719 0.744721 0.065 Uiso 1 1 calc R U . . .
C012 C 0.54135(19) 0.2798(4) 0.10274(19) 0.0562(11) Uani 1 1 d . . . . .
H012 H 0.553528 0.200503 0.109636 0.067 Uiso 1 1 calc R U . . .
C013 C 0.4674(2) 0.0079(4) 0.1400(2) 0.0619(12) Uani 1 1 d . . . . .
H013 H 0.426603 0.037742 0.131624 0.074 Uiso 1 1 calc R U . . .
C014 C 0.6429(2) 0.2170(4) 0.4679(2) 0.0625(12) Uani 1 1 d . . . . .
H014 H 0.632779 0.250958 0.428320 0.075 Uiso 1 1 calc R U . . .
C015 C 0.5414(2) -0.1080(4) 0.1100(2) 0.0665(13) Uani 1 1 d . . . . .
H015 H 0.551222 -0.156072 0.080831 0.080 Uiso 1 1 calc R U . . .
C016 C 0.4780(2) 0.3082(5) 0.0811(2) 0.0686(13) Uani 1 1 d . . . . .
H016 H 0.447851 0.248107 0.074716 0.082 Uiso 1 1 calc R U . . .
C017 C 0.6738(2) 0.1149(4) 0.5847(2) 0.0648(12) Uani 1 1 d . . . . .
H017 H 0.684100 0.079774 0.624043 0.078 Uiso 1 1 calc R U . . .
C018 C 0.5032(2) 0.5125(4) 0.0786(2) 0.0638(12) Uani 1 1 d . . . . .
H018 H 0.490260 0.591105 0.069677 0.077 Uiso 1 1 calc R U . . .
N019 N 0.6333(2) 0.8669(4) 0.6515(2) 0.0908(14) Uani 1 1 d . . . . .
C01A C 0.4813(2) -0.0607(4) 0.0955(2) 0.0610(12) Uani 1 1 d . . . . .
C01B C 0.7406(2) 0.2900(4) 0.7235(2) 0.0599(11) Uani 1 1 d . . . . .
H01A H 0.771429 0.251260 0.758758 0.072 Uiso 1 1 calc R U . . .
H01B H 0.705407 0.236072 0.705428 0.072 Uiso 1 1 calc R U . . .
C01C C 0.6408(3) 0.5310(4) 0.3265(2) 0.0668(13) Uani 1 1 d . . . . .
C01D C 0.5521(2) 0.6045(5) 0.6910(2) 0.0679(13) Uani 1 1 d . . . . .
C01E C 0.8864(2) 0.6436(4) 0.7260(2) 0.0649(12) Uani 1 1 d . . . . .
C01F C 0.6117(2) 0.5813(4) 0.1116(2) 0.0670(13) Uani 1 1 d . . . . .
C01G C 0.6934(3) 0.5237(5) 0.3792(2) 0.0729(15) Uani 1 1 d . . . . .
C01H C 0.5992(2) 0.4850(5) 0.5483(2) 0.0691(13) Uani 1 1 d . . . . .
H01H H 0.605926 0.405622 0.560414 0.083 Uiso 1 1 calc R U . . .
C01I C 0.6223(2) 0.7879(5) 0.6180(2) 0.0682(13) Uani 1 1 d . . . . .
C01J C 0.7876(2) 0.6281(4) 0.6143(2) 0.0694(13) Uani 1 1 d . . . . .
H01J H 0.754298 0.625856 0.576689 0.083 Uiso 1 1 calc R U . . .
N01K N 0.6458(2) 0.6595(4) 0.1185(3) 0.1069(17) Uani 1 1 d . . . . .
C01L C 0.4587(2) 0.4240(5) 0.0689(2) 0.0729(14) Uani 1 1 d . . . . .
H01L H 0.415728 0.442397 0.054081 0.087 Uiso 1 1 calc R U . . .
C01M C 0.5786(2) 0.7188(5) 0.5100(2) 0.0804(15) Uani 1 1 d . . . . .
H01M H 0.571736 0.797704 0.497092 0.097 Uiso 1 1 calc R U . . .
C01N C 0.7307(2) 0.4252(5) 0.3876(2) 0.0730(14) Uani 1 1 d . . . . .
H01N H 0.767095 0.420365 0.422378 0.088 Uiso 1 1 calc R U . . .
C01O C 0.6178(2) 0.0896(5) 0.5398(2) 0.0728(14) Uani 1 1 d . . . . .
H01O H 0.589826 0.036985 0.549070 0.087 Uiso 1 1 calc R U . . .
C01P C 0.8808(3) 0.7283(5) 0.6809(3) 0.0774(15) Uani 1 1 d . . . . .
C01Q C 0.7363(2) 0.4531(5) 0.0293(2) 0.0849(16) Uani 1 1 d . . . . .
H01C H 0.750129 0.401892 0.002229 0.127 Uiso 1 1 calc R U . . .
H01D H 0.771316 0.470283 0.066235 0.127 Uiso 1 1 calc R U . . .
H01E H 0.720212 0.525994 0.007782 0.127 Uiso 1 1 calc R U . . .
C01R C 0.5723(2) 0.5118(6) 0.4857(2) 0.0839(16) Uani 1 1 d . . . . .
H01R H 0.561491 0.451156 0.456047 0.101 Uiso 1 1 calc R U . . .
C01S C 0.8319(3) 0.7182(5) 0.6256(3) 0.0884(17) Uani 1 1 d . . . . .
H01S H 0.828503 0.774463 0.594410 0.106 Uiso 1 1 calc R U . . .
C01T C 0.5616(3) 0.6281(7) 0.4673(2) 0.0895(18) Uani 1 1 d . . . . .
H01T H 0.542375 0.645758 0.425132 0.107 Uiso 1 1 calc R U . . .
C01U C 0.5386(2) 0.1092(6) 0.4311(2) 0.0966(19) Uani 1 1 d . . . . .
H01G H 0.546286 0.057882 0.400324 0.145 Uiso 1 1 calc R U . . .
H01K H 0.518226 0.180806 0.411224 0.145 Uiso 1 1 calc R U . . .
H01P H 0.511631 0.069325 0.450469 0.145 Uiso 1 1 calc R U . . .
C01V C 0.5355(2) 0.6706(5) 0.7404(2) 0.0895(17) Uani 1 1 d . . . . .
H01Q H 0.493921 0.704282 0.723048 0.134 Uiso 1 1 calc R U . . .
H01U H 0.565763 0.733179 0.756412 0.134 Uiso 1 1 calc R U . . .
H01V H 0.536098 0.617151 0.773810 0.134 Uiso 1 1 calc R U . . .
C01W C 0.9381(3) 0.6485(6) 0.7879(3) 0.107(2) Uani 1 1 d . . . . .
H01W H 0.936426 0.578461 0.811666 0.160 Uiso 1 1 calc R U . . .
H11L H 0.932645 0.717844 0.810481 0.160 Uiso 1 1 calc R U . . .
H7L H 0.978459 0.652381 0.781159 0.160 Uiso 1 1 calc R U . . .
C01X C 0.4316(3) -0.0866(5) 0.0329(2) 0.0977(18) Uani 1 1 d . . . . .
H10L H 0.424822 -0.170940 0.028301 0.147 Uiso 1 1 calc R U . . .
H6L H 0.445968 -0.057391 -0.000184 0.147 Uiso 1 1 calc R U . . .
H3L H 0.392661 -0.047840 0.030984 0.147 Uiso 1 1 calc R U . . .
C01Y C 0.7097(3) 0.6241(6) 0.4272(3) 0.119(2) Uani 1 1 d . . . . .
H9L H 0.686063 0.694019 0.409253 0.178 Uiso 1 1 calc R U . . .
H5L H 0.754240 0.640972 0.439200 0.178 Uiso 1 1 calc R U . . .
H2L H 0.699031 0.600388 0.463476 0.178 Uiso 1 1 calc R U . . .
C01Z C 0.9283(3) 0.8299(6) 0.6898(4) 0.128(3) Uani 1 1 d . . . . .
H8L H 0.969304 0.797937 0.693450 0.192 Uiso 1 1 calc R U . . .
H4L H 0.930700 0.873096 0.727230 0.192 Uiso 1 1 calc R U . . .
H1L H 0.914875 0.882443 0.654442 0.192 Uiso 1 1 calc R U . . .
C020 C 0.6022(4) 0.6367(8) 0.3136(4) 0.165(3) Uani 1 1 d . . . . .
H02A H 0.571287 0.632071 0.334834 0.248 Uiso 1 1 calc R U . . .
H02B H 0.581118 0.643174 0.269315 0.248 Uiso 1 1 calc R U . . .
H02C H 0.628617 0.705240 0.328078 0.248 Uiso 1 1 calc R U . . .
H121 H 0.7314(19) 0.391(3) 0.1317(18) 0.045(13) Uiso 1 1 d . . . . .

loop_
_atom_site_aniso_label
_atom_site_aniso_U_11
_atom_site_aniso_U_22
_atom_site_aniso_U_33
_atom_site_aniso_U_23
_atom_site_aniso_U_13
_atom_site_aniso_U_12
S001 0.0456(6) 0.0547(7) 0.0503(6) -0.0028(5) 0.0112(5) 0.0028(5)
S002 0.0486(6) 0.0478(6) 0.0478(6) 0.0038(5) 0.0125(5) 0.0009(5)
O003 0.069(2) 0.0581(19) 0.0585(18) 0.0063(15) 0.0028(15) 0.0193(15)
O004 0.076(2) 0.073(2) 0.0565(18) -0.0088(15) 0.0342(16) -0.0064(17)
O005 0.0578(17) 0.0522(17) 0.0662(19) 0.0163(15) 0.0066(15) 0.0064(14)
O006 0.0504(17) 0.082(2) 0.0662(19) -0.0053(16) 0.0263(15) -0.0073(16)
O007 0.064(2) 0.084(2) 0.0472(17) -0.0016(16) 0.0071(16) -0.0036(17)
N8 0.038(2) 0.053(2) 0.044(2) 0.0035(16) 0.0050(17) -0.0040(17)
N009 0.0373(17) 0.0433(19) 0.0507(19) 0.0044(15) 0.0119(15) 0.0032(14)
N00A 0.0501(19) 0.0461(19) 0.0473(19) -0.0010(15) 0.0139(16) 0.0016(16)
N00B 0.0367(19) 0.071(2) 0.051(2) -0.0121(18) 0.0080(16) 0.0007(17)
C00C 0.037(2) 0.041(2) 0.041(2) -0.0029(18) 0.0063(17) 0.0016(17)
C00D 0.040(2) 0.037(2) 0.041(2) -0.0049(17) 0.0077(18) -0.0024(17)
C00E 0.048(2) 0.048(2) 0.046(2) -0.0052(19) 0.0184(19) -0.007(2)
C00F 0.037(2) 0.042(2) 0.046(2) -0.0031(18) 0.0079(18) 0.0021(17)
C00G 0.042(2) 0.047(2) 0.037(2) 0.0012(18) 0.0045(17) 0.0035(19)
C00H 0.059(3) 0.046(2) 0.048(3) 0.004(2) 0.014(2) 0.003(2)
C00I 0.042(2) 0.052(2) 0.050(2) -0.004(2) 0.0135(19) -0.0021(19)
C00J 0.042(2) 0.040(2) 0.053(2) -0.0030(18) 0.0148(19) -0.0050(18)
C00K 0.039(2) 0.053(3) 0.055(2) 0.009(2) 0.0134(19) 0.0059(19)
C00L 0.046(2) 0.049(2) 0.040(2) -0.0009(18) 0.0084(18) 0.0036(19)
O00M 0.048(2) 0.219(5) 0.083(3) -0.058(3) 0.0065(19) -0.010(3)
C00N 0.042(2) 0.049(2) 0.069(3) -0.006(2) 0.015(2) -0.0030(19)
C00O 0.045(2) 0.052(3) 0.048(2) 0.000(2) 0.0038(19) 0.003(2)
C00P 0.053(2) 0.050(2) 0.050(2) 0.004(2) 0.023(2) 0.005(2)
C00Q 0.044(2) 0.056(3) 0.043(2) -0.0114(19) 0.0099(19) -0.003(2)
C00R 0.051(2) 0.047(2) 0.045(2) -0.0012(19) 0.0107(19) -0.0002(19)
C00S 0.037(2) 0.067(3) 0.052(3) -0.006(2) 0.0058(19) 0.003(2)
C00T 0.043(2) 0.054(3) 0.072(3) 0.010(2) 0.018(2) 0.008(2)
C00U 0.049(3) 0.078(3) 0.050(3) -0.011(2) 0.013(2) -0.002(2)
C00V 0.054(3) 0.064(3) 0.050(2) 0.001(2) 0.020(2) -0.002(2)
C00W 0.065(3) 0.051(3) 0.060(3) -0.006(2) 0.024(2) 0.001(2)
C00X 0.063(3) 0.063(3) 0.042(2) 0.001(2) 0.017(2) -0.008(2)
C00Y 0.051(3) 0.076(3) 0.046(3) -0.003(2) 0.006(2) 0.005(2)
C00Z 0.056(3) 0.050(3) 0.065(3) -0.004(2) 0.015(2) 0.006(2)
C010 0.055(3) 0.069(3) 0.050(3) -0.004(2) 0.014(2) -0.009(2)
C011 0.055(3) 0.055(3) 0.054(3) -0.002(2) 0.021(2) -0.004(2)
C012 0.050(3) 0.057(3) 0.054(3) 0.003(2) 0.006(2) 0.000(2)
C013 0.037(2) 0.058(3) 0.083(3) 0.008(3) 0.010(2) -0.005(2)
C014 0.067(3) 0.077(3) 0.042(2) 0.001(2) 0.017(2) 0.003(3)
C015 0.073(3) 0.058(3) 0.064(3) -0.014(2) 0.016(3) -0.004(2)
C016 0.044(3) 0.086(4) 0.065(3) 0.008(3) 0.003(2) -0.008(3)
C017 0.067(3) 0.070(3) 0.048(3) 0.012(2) 0.006(2) -0.015(2)
C018 0.056(3) 0.062(3) 0.070(3) 0.007(2) 0.016(2) 0.018(2)
N019 0.109(4) 0.069(3) 0.078(3) -0.004(3) 0.008(3) -0.003(3)
C01A 0.061(3) 0.054(3) 0.060(3) 0.004(2) 0.009(2) -0.012(2)
C01B 0.071(3) 0.056(3) 0.054(3) 0.005(2) 0.023(2) 0.001(2)
C01C 0.085(4) 0.046(3) 0.084(4) -0.010(3) 0.049(3) 0.000(3)
C01D 0.047(3) 0.095(4) 0.058(3) -0.018(3) 0.013(2) -0.005(3)
C01E 0.056(3) 0.065(3) 0.082(3) -0.020(3) 0.033(3) -0.011(2)
C01F 0.055(3) 0.046(3) 0.088(4) -0.001(3) 0.006(3) 0.013(2)
C01G 0.094(4) 0.078(4) 0.058(3) -0.023(3) 0.040(3) -0.037(3)
C01H 0.051(3) 0.091(4) 0.054(3) -0.021(3) 0.002(2) 0.001(2)
C01I 0.062(3) 0.069(3) 0.061(3) 0.010(3) 0.003(2) 0.007(3)
C01J 0.073(3) 0.069(3) 0.070(3) 0.014(3) 0.029(3) 0.004(3)
N01K 0.079(3) 0.056(3) 0.169(5) -0.008(3) 0.016(3) 0.002(3)
C01L 0.039(3) 0.091(4) 0.080(3) 0.018(3) 0.008(2) 0.012(3)
C01M 0.076(3) 0.100(4) 0.059(3) 0.010(3) 0.013(3) 0.025(3)
C01N 0.070(3) 0.094(4) 0.053(3) -0.013(3) 0.017(2) -0.027(3)
C01O 0.065(3) 0.089(4) 0.060(3) 0.002(3) 0.016(3) -0.026(3)
C01P 0.083(4) 0.059(3) 0.109(4) -0.011(3) 0.056(4) -0.012(3)
C01Q 0.086(4) 0.093(4) 0.077(3) 0.019(3) 0.029(3) -0.016(3)
C01R 0.061(3) 0.118(5) 0.062(3) -0.026(3) 0.004(3) 0.005(3)
C01S 0.110(5) 0.068(4) 0.108(5) 0.027(3) 0.065(4) 0.002(3)
C01T 0.075(4) 0.136(6) 0.045(3) -0.006(3) 0.002(3) 0.022(4)
C01U 0.062(3) 0.155(6) 0.065(3) -0.015(3) 0.008(3) -0.010(3)
C01V 0.062(3) 0.120(5) 0.088(4) -0.026(3) 0.027(3) 0.014(3)
C01W 0.080(4) 0.123(5) 0.112(5) -0.041(4) 0.024(4) -0.035(4)
C01X 0.083(4) 0.111(5) 0.078(4) -0.004(3) -0.004(3) -0.023(3)
C01Y 0.160(6) 0.118(5) 0.104(5) -0.070(4) 0.078(4) -0.069(5)
C01Z 0.130(6) 0.086(4) 0.202(8) -0.016(5) 0.100(6) -0.044(4)
C020 0.181(8) 0.159(8) 0.178(8) -0.029(7) 0.088(7) 0.010(7)

loop_
_atom_type_symbol
_atom_type_description
_atom_type_scat_dispersion_real
_atom_type_scat_dispersion_imag
_atom_type_scat_source
C C 0.0033 0.0016 'International Tables Vol C Tables 4.2.6.8 and 6.1.1.4'
H H 0.0000 0.0000 'International Tables Vol C Tables 4.2.6.8 and 6.1.1.4'
N N 0.0061 0.0033 'International Tables Vol C Tables 4.2.6.8 and 6.1.1.4'
O O 0.0106 0.0060 'International Tables Vol C Tables 4.2.6.8 and 6.1.1.4'
S S 0.1246 0.1234 'International Tables Vol C Tables 4.2.6.8 and 6.1.1.4'

loop_
_geom_angle_atom_site_label_1
_geom_angle_atom_site_label_2
_geom_angle_atom_site_label_3
_geom_angle
_geom_angle_site_symmetry_1
_geom_angle_site_symmetry_3
_geom_angle_publ_flag
O006 S001 O003 120.31(19) . . ?
O006 S001 N00A 107.46(18) . . ?
O003 S001 N00A 105.66(17) . . ?
O006 S001 C00R 107.27(18) . . ?
O003 S001 C00R 107.64(19) . . ?
N00A S001 C00R 107.99(18) . . ?
O004 S002 O005 119.95(18) . . ?
O004 S002 N009 107.59(17) . . ?
O005 S002 N009 105.78(16) . . ?
O004 S002 C00J 107.18(18) . . ?
O005 S002 C00J 108.12(18) . . ?
N009 S002 C00J 107.68(17) . . ?
C00H N8 C00D 127.2(4) . . ?
C00T N009 C00F 111.3(3) . . ?
C00T N009 S002 120.9(3) . . ?
C00F N009 S002 118.3(2) . . ?
C00L N00A C01B 110.6(3) . . ?
C00L N00A S001 117.4(2) . . ?
C01B N00A S001 120.3(3) . . ?
C01D N00B C00Q 127.5(3) . . ?
C00D C00C C00K 126.9(3) . . ?
C00D C00C C00F 127.3(3) . . ?
C00K C00C C00F 105.8(3) . . ?
C00C C00D N8 118.9(3) . . ?
C00C C00D C00G 122.8(3) . . ?
N8 C00D C00G 118.3(3) . . ?
C00W C00E C010 118.8(4) . . ?
C00W C00E C00F 119.3(4) . . ?
C010 C00E C00F 121.7(4) . . ?
N009 C00F C00C 101.7(3) . . ?
N009 C00F C00E 112.3(3) . . ?
C00C C00F C00E 110.0(3) . . ?
C012 C00G C00O 117.6(4) . . ?
C012 C00G C00D 119.5(3) . . ?
C00O C00G C00D 122.9(3) . . ?
O007 C00H N8 122.4(4) . . ?
O007 C00H C01Q 122.6(4) . . ?
N8 C00H C01Q 115.0(4) . . ?
C00Q C00I C00V 127.0(4) . . ?
C00Q C00I C00L 125.2(4) . . ?
C00V C00I C00L 107.7(3) . . ?
C00N C00J C00Z 119.9(4) . . ?
C00N C00J S002 119.6(3) . . ?
C00Z C00J S002 120.4(3) . . ?
C00C C00K C00T 101.5(3) . . ?
N00A C00L C00I 101.7(3) . . ?
N00A C00L C00P 112.4(3) . . ?
C00I C00L C00P 111.1(3) . . ?
C013 C00N C00J 119.9(4) . . ?
C018 C00O C00G 120.6(4) . . ?
C018 C00O C01F 118.4(4) . . ?
C00G C00O C01F 121.0(4) . . ?
C01J C00P C011 117.5(4) . . ?
C01J C00P C00L 120.0(4) . . ?
C011 C00P C00L 122.4(4) . . ?
C00I C00Q N00B 118.8(4) . . ?
C00I C00Q C00S 123.5(4) . . ?
N00B C00Q C00S 117.7(3) . . ?
C00X C00R C017 119.5(4) . . ?
C00X C00R S001 121.0(3) . . ?
C017 C00R S001 119.5(3) . . ?
C00Y C00S C01H 117.3(4) . . ?
C00Y C00S C00Q 123.7(4) . . ?
C01H C00S C00Q 119.0(4) . . ?
N009 C00T C00K 103.0(3) . . ?
C014 C00U C01O 118.3(4) . . ?
C014 C00U C01U 121.1(4) . . ?
C01O C00U C01U 120.6(4) . . ?
C00I C00V C01B 101.3(3) . . ?
C00E C00W C01C 120.6(4) . . ?
C014 C00X C00R 120.0(4) . . ?
C00S C00Y C01M 121.3(4) . . ?
C00S C00Y C01I 120.9(4) . . ?
C01M C00Y C01I 117.7(5) . . ?
C00J C00Z C015 119.2(4) . . ?
C00E C010 C01N 120.0(4) . . ?
C00P C011 C01E 122.5(4) . . ?
C016 C012 C00G 121.0(4) . . ?
C00N C013 C01A 121.4(4) . . ?
C00U C014 C00X 121.1(4) . . ?
C01A C015 C00Z 121.3(4) . . ?
C01L C016 C012 120.8(4) . . ?
C01O C017 C00R 119.3(4) . . ?
C01L C018 C00O 120.5(4) . . ?
C013 C01A C015 118.2(4) . . ?
C013 C01A C01X 121.2(5) . . ?
C015 C01A C01X 120.5(5) . . ?
N00A C01B C00V 102.8(3) . . ?
C01G C01C C00W 120.7(5) . . ?
C01G C01C C020 120.7(6) . . ?
C00W C01C C020 118.6(6) . . ?
O00M C01D N00B 121.3(4) . . ?
O00M C01D C01V 122.6(4) . . ?
N00B C01D C01V 116.0(4) . . ?
C01P C01E C011 119.1(5) . . ?
C01P C01E C01W 121.7(5) . . ?
C011 C01E C01W 119.2(5) . . ?
N01K C01F C00O 178.1(5) . . ?
C01N C01G C01C 118.7(4) . . ?
C01N C01G C01Y 120.6(6) . . ?
C01C C01G C01Y 120.7(6) . . ?
C01R C01H C00S 121.7(5) . . ?
N019 C01I C00Y 177.7(5) . . ?
C00P C01J C01S 119.9(5) . . ?
C016 C01L C018 119.5(4) . . ?
C01T C01M C00Y 118.8(5) . . ?
C01G C01N C010 121.2(5) . . ?
C017 C01O C00U 121.7(4) . . ?
C01E C01P C01S 118.3(5) . . ?
C01E C01P C01Z 121.9(6) . . ?
C01S C01P C01Z 119.7(6) . . ?
C01T C01R C01H 119.7(5) . . ?
C01P C01S C01J 122.7(5) . . ?
C01R C01T C01M 121.1(5) . . ?

loop_
_geom_bond_atom_site_label_1
_geom_bond_atom_site_label_2
_geom_bond_distance
_geom_bond_site_symmetry_2
_geom_bond_publ_flag
S001 O006 1.424(3) . ?
S001 O003 1.438(3) . ?
S001 N00A 1.622(3) . ?
S001 C00R 1.761(4) . ?
S002 O004 1.424(3) . ?
S002 O005 1.436(3) . ?
S002 N009 1.618(3) . ?
S002 C00J 1.762(4) . ?
O007 C00H 1.218(5) . ?
N8 C00H 1.353(5) . ?
N8 C00D 1.406(5) . ?
N009 C00T 1.473(5) . ?
N009 C00F 1.488(5) . ?
N00A C00L 1.491(5) . ?
N00A C01B 1.492(5) . ?
N00B C01D 1.348(5) . ?
N00B C00Q 1.420(5) . ?
C00C C00D 1.344(5) . ?
C00C C00K 1.503(5) . ?
C00C C00F 1.512(5) . ?
C00D C00G 1.486(5) . ?
C00E C00W 1.369(6) . ?
C00E C010 1.384(5) . ?
C00E C00F 1.523(5) . ?
C00G C012 1.395(5) . ?
C00G C00O 1.396(5) . ?
C00H C01Q 1.502(6) . ?
C00I C00Q 1.340(5) . ?
C00I C00V 1.491(5) . ?
C00I C00L 1.515(5) . ?
C00J C00N 1.375(5) . ?
C00J C00Z 1.382(5) . ?
C00K C00T 1.512(5) . ?
C00L C00P 1.517(5) . ?
O00M C01D 1.209(5) . ?
C00N C013 1.374(6) . ?
C00O C018 1.387(6) . ?
C00O C01F 1.427(6) . ?
C00P C01J 1.377(6) . ?
C00P C011 1.378(5) . ?
C00Q C00S 1.475(6) . ?
C00R C00X 1.382(5) . ?
C00R C017 1.384(6) . ?
C00S C00Y 1.389(6) . ?
C00S C01H 1.389(6) . ?
C00U C014 1.363(6) . ?
C00U C01O 1.388(6) . ?
C00U C01U 1.521(6) . ?
C00V C01B 1.515(6) . ?
C00W C01C 1.402(6) . ?
C00X C014 1.369(6) . ?
C00Y C01M 1.404(6) . ?
C00Y C01I 1.445(7) . ?
C00Z C015 1.384(6) . ?
C010 C01N 1.404(6) . ?
C011 C01E 1.397(6) . ?
C012 C016 1.375(6) . ?
C013 C01A 1.376(6) . ?
C015 C01A 1.379(6) . ?
C016 C01L 1.369(7) . ?
C017 C01O 1.360(6) . ?
C018 C01L 1.372(6) . ?
N019 C01I 1.141(6) . ?
C01A C01X 1.514(6) . ?
C01C C01G 1.377(7) . ?
C01C C020 1.438(9) . ?
C01D C01V 1.483(6) . ?
C01E C01P 1.370(7) . ?
C01E C01W 1.497(7) . ?
C01F N01K 1.138(6) . ?
C01G C01N 1.360(7) . ?
C01G C01Y 1.524(7) . ?
C01H C01R 1.378(7) . ?
C01J C01S 1.380(7) . ?
C01M C01T 1.369(7) . ?
C01P C01S 1.370(8) . ?
C01P C01Z 1.525(7) . ?
C01R C01T 1.367(8) . ?
